data_4067536
loop_
_publ_author_name
'Evans, William J.'
'Walensky, Justin R.'
'Ziller, Joseph W.'

_publ_section_title
;
 Insertion Reactivity of CO2, PhNCO, Me3CC\\tb N, and Me3CN\\tb C with the
 Uranium&#x2212;Alkynyl Bonds in (C5Me5)2U(C\\tb CPh)2
;
_journal_issue 4
_journal_name_full Organometallics
_journal_page_first 945
_journal_paper_doi 10.1021/om901006t
_journal_volume 29
_journal_year 2010
_chemical_formula_sum 'C48 H63 N2 O0.5 U'
_chemical_formula_weight 914.03
_chemical_name_systematic
; 
 ? 
;
_space_group_IT_number 2
_symmetry_cell_setting triclinic
_symmetry_space_group_name_Hall '-P 1'
_symmetry_space_group_name_H-M 'P -1'
_atom_sites_solution_hydrogens geom
_atom_sites_solution_primary direct
_atom_sites_solution_secondary difmap
_audit_creation_method SHELXTL
_cell_angle_alpha 76.1631(13)
_cell_angle_beta 87.8792(14)
_cell_angle_gamma 73.2747(13)
_cell_formula_units_Z 2
_cell_length_a 10.2805(11)
_cell_length_b 14.6471(15)
_cell_length_c 15.5586(16)
_cell_measurement_reflns_used 9128
_cell_measurement_temperature 148(2)
_cell_measurement_theta_max 28.22
_cell_measurement_theta_min 2.24
_cell_volume 2177.3(4)
_computing_cell_refinement 'Bruker SMART APEX2/SAINT'
_computing_data_collection 'Bruker SMART APEX2'
_computing_data_reduction 'Bruker SAINT'
_computing_molecular_graphics 'Bruker SHELXTL'
_computing_publication_material 'Bruker SHELXTL'
_computing_structure_refinement 'Bruker SHELXTL'
_computing_structure_solution 'Bruker SHELXTL'
_diffrn_ambient_temperature 148(2)
_diffrn_measured_fraction_theta_full 0.992
_diffrn_measured_fraction_theta_max 0.992
_diffrn_measurement_device_type 'Bruker SMART APEX II CCD'
_diffrn_measurement_method 'phi and omega'
_diffrn_radiation_monochromator graphite
_diffrn_radiation_source 'fine-focus sealed tube'
_diffrn_radiation_type MoK\a
_diffrn_radiation_wavelength 0.71073
_diffrn_reflns_av_R_equivalents 0.0278
_diffrn_reflns_av_sigmaI/netI 0.0343
_diffrn_reflns_limit_h_max 12
_diffrn_reflns_limit_h_min -12
_diffrn_reflns_limit_k_max 18
_diffrn_reflns_limit_k_min -18
_diffrn_reflns_limit_l_max 19
_diffrn_reflns_limit_l_min -19
_diffrn_reflns_number 23208
_diffrn_reflns_theta_full 26.37
_diffrn_reflns_theta_max 26.37
_diffrn_reflns_theta_min 1.35
_exptl_absorpt_coefficient_mu 3.761
_exptl_absorpt_correction_T_max 0.7529
_exptl_absorpt_correction_T_min 0.4413
_exptl_absorpt_correction_type multi-scan
_exptl_absorpt_process_details 'Bruker SADABS'
_exptl_crystal_colour brown
_exptl_crystal_density_diffrn 1.394
_exptl_crystal_density_meas ?
_exptl_crystal_density_method 'not measured'
_exptl_crystal_description plate
_exptl_crystal_F_000 922
_exptl_crystal_size_max 0.26
_exptl_crystal_size_mid 0.26
_exptl_crystal_size_min 0.08
_refine_diff_density_max 5.316
_refine_diff_density_min -1.045
_refine_diff_density_rms 0.176
_refine_ls_extinction_method none
_refine_ls_goodness_of_fit_ref 1.118
_refine_ls_hydrogen_treatment constr
_refine_ls_matrix_type full
_refine_ls_number_parameters 485
_refine_ls_number_reflns 8832
_refine_ls_number_restraints 0
_refine_ls_restrained_S_all 1.118
_refine_ls_R_factor_all 0.0480
_refine_ls_R_factor_gt 0.0419
_refine_ls_shift/su_max 0.001
_refine_ls_shift/su_mean 0.000
_refine_ls_structure_factor_coef Fsqd
_refine_ls_weighting_details 'calc w=1/[\s^2^(Fo^2^)+(0.0755P)^2^+2.2342P] where P=(Fo^2^+2Fc^2^)/3'
_refine_ls_weighting_scheme calc
_refine_ls_wR_factor_gt 0.1098
_refine_ls_wR_factor_ref 0.1134
_reflns_number_gt 7924
_reflns_number_total 8832
_reflns_threshold_expression >2sigma(I)
_cod_data_source_file om901006t_si_002.cif
_cod_data_source_block (C5Me5)2U[N=CCMe3(CCPh)]2
_cod_depositor_comments
;
The following automatic conversions were performed:

'_symmetry_cell_setting' value 'Triclinic' changed to 'triclinic'
according to /home/saulius/struct/CIF-dictionaries/cif_core.dic
dictionary named 'cif_core.dic' version 2.4.1 from 2010-06-29.

Automatic conversion script
Id: cif_fix_values 1715 2011-07-08 13:25:40Z adriana 

The following automatic conversions were performed:

'_exptl_crystal_density_meas' value 'none' was changed to '?' - the
value is perceived as not measured.

Automatic conversion script
Id: cif_fix_values 3008 2015-01-20 13:52:24Z robertas 
;
_cod_original_sg_symbol_H-M P-1
_cod_original_formula_sum 'C48 H63 N2 O0.50 U'
_cod_database_code 4067536

loop_
_symmetry_equiv_pos_as_xyz
'x, y, z'
'-x, -y, -z'

loop_
_atom_site_label
_atom_site_type_symbol
_atom_site_fract_x
_atom_site_fract_y
_atom_site_fract_z
_atom_site_U_iso_or_equiv
_atom_site_adp_type
_atom_site_occupancy
_atom_site_symmetry_multiplicity
_atom_site_calc_flag
_atom_site_refinement_flags
_atom_site_disorder_assembly
_atom_site_disorder_group
U1 U 0.32613(2) 0.303379(13) 0.285551(11) 0.01871(9) Uani 0.95 1 d P A 1
U2 U 0.4138(11) 0.3009(6) 0.2891(5) 0.0267(16) Uiso 0.03 1 d P B 2
U3 U 0.2347(12) 0.3059(7) 0.2812(6) 0.0362(19) Uiso 0.03 1 d P C 3
N1 N 0.2575(4) 0.4621(3) 0.2277(3) 0.0261(9) Uani 1 1 d . . .
N2 N 0.3625(5) 0.2145(3) 0.1870(3) 0.0301(10) Uani 1 1 d . . .
C1 C 0.6008(5) 0.2775(5) 0.2652(4) 0.0355(15) Uani 1 1 d . . .
C2 C 0.5903(5) 0.1974(4) 0.3367(4) 0.0277(11) Uani 1 1 d . A .
C3 C 0.5379(5) 0.2413(4) 0.4079(3) 0.0275(11) Uani 1 1 d . . .
C4 C 0.5155(5) 0.3441(4) 0.3766(4) 0.0308(12) Uani 1 1 d . A .
C5 C 0.5557(6) 0.3635(5) 0.2880(4) 0.0323(12) Uani 1 1 d . A .
C6 C 0.6599(6) 0.2585(5) 0.1752(4) 0.0400(14) Uani 1 1 d . A .
H6A H 0.7575 0.2517 0.1757 0.060 Uiso 1 1 calc R . .
H6B H 0.6141 0.3138 0.1268 0.060 Uiso 1 1 calc R . .
H6C H 0.6452 0.1980 0.1666 0.060 Uiso 1 1 calc R . .
C7 C 0.6388(6) 0.0887(4) 0.3429(4) 0.0381(14) Uani 1 1 d . . .
H7A H 0.7286 0.0612 0.3729 0.057 Uiso 1 1 calc R A .
H7B H 0.6450 0.0772 0.2831 0.057 Uiso 1 1 calc R . .
H7C H 0.5746 0.0571 0.3765 0.057 Uiso 1 1 calc R . .
C8 C 0.5320(6) 0.1856(5) 0.5018(4) 0.0378(14) Uani 1 1 d . A .
H8A H 0.6230 0.1627 0.5300 0.057 Uiso 1 1 calc R . .
H8B H 0.4990 0.1291 0.5022 0.057 Uiso 1 1 calc R . .
H8C H 0.4701 0.2287 0.5345 0.057 Uiso 1 1 calc R . .
C9 C 0.4640(7) 0.4204(5) 0.4296(4) 0.0392(14) Uani 1 1 d . . .
H9A H 0.5346 0.4519 0.4347 0.059 Uiso 1 1 calc R A .
H9B H 0.4412 0.3889 0.4889 0.059 Uiso 1 1 calc R . .
H9C H 0.3827 0.4700 0.3997 0.059 Uiso 1 1 calc R . .
C10 C 0.5626(6) 0.4612(4) 0.2323(4) 0.0393(14) Uani 1 1 d . . .
H10A H 0.6496 0.4714 0.2443 0.059 Uiso 1 1 calc R A .
H10B H 0.4879 0.5136 0.2468 0.059 Uiso 1 1 calc R . .
H10C H 0.5547 0.4622 0.1694 0.059 Uiso 1 1 calc R . .
C11 C 0.1116(6) 0.2236(5) 0.2969(4) 0.0357(13) Uani 1 1 d . . .
C12 C 0.1747(6) 0.1928(4) 0.3822(4) 0.0347(13) Uani 1 1 d . A .
C13 C 0.1502(6) 0.2763(5) 0.4175(4) 0.0346(13) Uani 1 1 d . . .
C14 C 0.0737(6) 0.3587(4) 0.3531(4) 0.0355(13) Uani 1 1 d . A .
C15 C 0.0495(5) 0.3204(4) 0.2797(3) 0.0287(12) Uani 1 1 d . A .
C16 C 0.0959(8) 0.1574(7) 0.2396(6) 0.065(2) Uani 1 1 d . A .
H16A H 0.0095 0.1418 0.2516 0.097 Uiso 1 1 calc R . .
H16B H 0.1711 0.0966 0.2530 0.097 Uiso 1 1 calc R . .
H16C H 0.0968 0.1908 0.1771 0.097 Uiso 1 1 calc R . .
C17 C 0.2485(8) 0.0877(5) 0.4268(6) 0.064(2) Uani 1 1 d . . .
H17A H 0.1825 0.0505 0.4442 0.096 Uiso 1 1 calc R A .
H17B H 0.2990 0.0863 0.4796 0.096 Uiso 1 1 calc R . .
H17C H 0.3119 0.0583 0.3857 0.096 Uiso 1 1 calc R . .
C18 C 0.1814(8) 0.2774(8) 0.5109(5) 0.062(2) Uani 1 1 d . A .
H18A H 0.0963 0.2947 0.5418 0.093 Uiso 1 1 calc R . .
H18B H 0.2304 0.3259 0.5099 0.093 Uiso 1 1 calc R . .
H18C H 0.2377 0.2122 0.5418 0.093 Uiso 1 1 calc R . .
C19 C 0.0154(9) 0.4607(6) 0.3677(7) 0.070(3) Uani 1 1 d . . .
H19A H -0.0654 0.4629 0.4035 0.105 Uiso 1 1 calc R A .
H19B H -0.0097 0.5080 0.3104 0.105 Uiso 1 1 calc R . .
H19C H 0.0835 0.4773 0.3987 0.105 Uiso 1 1 calc R . .
C20 C -0.0312(7) 0.3868(7) 0.1959(5) 0.068(3) Uani 1 1 d . . .
H20A H -0.1244 0.3819 0.1984 0.101 Uiso 1 1 calc R A .
H20B H 0.0120 0.3661 0.1438 0.101 Uiso 1 1 calc R . .
H20C H -0.0329 0.4549 0.1919 0.101 Uiso 1 1 calc R . .
C21 C 0.2204(6) 0.5547(4) 0.1998(4) 0.0287(11) Uani 1 1 d . A .
C22 C 0.1971(7) 0.6102(4) 0.1017(4) 0.0358(13) Uani 1 1 d . . .
C23 C 0.2824(8) 0.6826(5) 0.0811(4) 0.0465(16) Uani 1 1 d . A .
H23A H 0.3789 0.6464 0.0916 0.070 Uiso 1 1 calc R . .
H23B H 0.2564 0.7286 0.1195 0.070 Uiso 1 1 calc R . .
H23C H 0.2663 0.7191 0.0190 0.070 Uiso 1 1 calc R . .
C24 C 0.0456(8) 0.6656(6) 0.0859(5) 0.0528(18) Uani 1 1 d . A .
H24A H -0.0078 0.6185 0.0979 0.079 Uiso 1 1 calc R . .
H24B H 0.0290 0.7034 0.0242 0.079 Uiso 1 1 calc R . .
H24C H 0.0187 0.7103 0.1255 0.079 Uiso 1 1 calc R . .
C25 C 0.2385(9) 0.5377(5) 0.0429(4) 0.0534(19) Uani 1 1 d . A .
H25A H 0.3344 0.5005 0.0552 0.080 Uiso 1 1 calc R . .
H25B H 0.2254 0.5736 -0.0194 0.080 Uiso 1 1 calc R . .
H25C H 0.1825 0.4924 0.0552 0.080 Uiso 1 1 calc R . .
C26 C 0.1965(6) 0.6168(4) 0.2625(4) 0.0298(12) Uani 1 1 d . . .
C27 C 0.1780(6) 0.6674(4) 0.3150(4) 0.0321(12) Uani 1 1 d . A .
C28 C 0.1547(6) 0.7244(4) 0.3808(4) 0.0327(12) Uani 1 1 d . . .
C29 C 0.1913(6) 0.6799(5) 0.4691(4) 0.0348(13) Uani 1 1 d . A .
H29A H 0.2341 0.6112 0.4864 0.042 Uiso 1 1 calc R . .
C30 C 0.1661(6) 0.7350(6) 0.5327(5) 0.0460(17) Uani 1 1 d . . .
H30A H 0.1908 0.7041 0.5932 0.055 Uiso 1 1 calc R A .
C31 C 0.1049(7) 0.8345(6) 0.5070(5) 0.0524(19) Uani 1 1 d . A .
H31A H 0.0870 0.8721 0.5503 0.063 Uiso 1 1 calc R . .
C32 C 0.0694(7) 0.8801(5) 0.4199(6) 0.0527(19) Uani 1 1 d . . .
H32A H 0.0279 0.9490 0.4032 0.063 Uiso 1 1 calc R A .
C33 C 0.0941(7) 0.8259(5) 0.3560(5) 0.0426(15) Uani 1 1 d . A .
H33A H 0.0700 0.8576 0.2956 0.051 Uiso 1 1 calc R . .
C34 C 0.3897(5) 0.1551(4) 0.1379(4) 0.0291(11) Uani 1 1 d . A .
C35 C 0.3707(7) 0.1835(5) 0.0358(4) 0.0364(13) Uani 1 1 d . . .
C36 C 0.5100(7) 0.1437(5) -0.0031(4) 0.0410(15) Uani 1 1 d . A .
H36A H 0.5018 0.1632 -0.0679 0.061 Uiso 1 1 calc R . .
H36B H 0.5399 0.0719 0.0165 0.061 Uiso 1 1 calc R . .
H36C H 0.5766 0.1707 0.0175 0.061 Uiso 1 1 calc R . .
C37 C 0.3193(8) 0.2938(5) 0.0028(4) 0.0474(17) Uani 1 1 d . A .
H37A H 0.2297 0.3179 0.0265 0.071 Uiso 1 1 calc R . .
H37B H 0.3122 0.3111 -0.0621 0.071 Uiso 1 1 calc R . .
H37C H 0.3828 0.3240 0.0224 0.071 Uiso 1 1 calc R . .
C38 C 0.2692(7) 0.1340(5) 0.0097(4) 0.0413(15) Uani 1 1 d . A .
H38A H 0.1809 0.1585 0.0350 0.062 Uiso 1 1 calc R . .
H38B H 0.3035 0.0627 0.0326 0.062 Uiso 1 1 calc R . .
H38C H 0.2588 0.1494 -0.0550 0.062 Uiso 1 1 calc R . .
C39 C 0.4437(6) 0.0489(4) 0.1765(4) 0.0319(12) Uani 1 1 d . . .
C40 C 0.4901(6) -0.0358(4) 0.2073(4) 0.0337(13) Uani 1 1 d . A .
C41 C 0.5496(6) -0.1401(4) 0.2426(4) 0.0329(12) Uani 1 1 d . . .
C42 C 0.4673(7) -0.2019(5) 0.2665(4) 0.0391(14) Uani 1 1 d . A .
H42A H 0.3712 -0.1754 0.2618 0.047 Uiso 1 1 calc R . .
C43 C 0.5252(8) -0.3017(5) 0.2972(4) 0.0450(16) Uani 1 1 d . . .
H43A H 0.4685 -0.3436 0.3138 0.054 Uiso 1 1 calc R A .
C44 C 0.6633(7) -0.3407(5) 0.3039(4) 0.0433(15) Uani 1 1 d . A .
H44A H 0.7020 -0.4096 0.3247 0.052 Uiso 1 1 calc R . .
C45 C 0.7473(7) -0.2803(5) 0.2804(4) 0.0414(15) Uani 1 1 d . . .
H45A H 0.8433 -0.3075 0.2850 0.050 Uiso 1 1 calc R A .
C46 C 0.6903(7) -0.1797(5) 0.2500(4) 0.0381(14) Uani 1 1 d . A .
H46A H 0.7473 -0.1379 0.2343 0.046 Uiso 1 1 calc R . .
O1 O 1.0000 0.0000 0.0000 0.065(2) Uiso 1 2 d S . .
C47 C 0.9948(17) -0.0338(12) 0.0940(11) 0.064(4) Uiso 0.55 1 d P D 1
H47A H 1.0817 -0.0359 0.1209 0.077 Uiso 0.55 1 calc PR D 1
H47B H 0.9890 -0.1021 0.1069 0.077 Uiso 0.55 1 calc PR D 1
C48 C 0.8847(17) 0.0226(13) 0.1382(11) 0.060(4) Uiso 0.55 1 d P D 1
H48A H 0.8707 0.0928 0.1128 0.089 Uiso 0.55 1 calc PR D 1
H48B H 0.9080 0.0073 0.2016 0.089 Uiso 0.55 1 calc PR D 1
H48C H 0.8011 0.0056 0.1302 0.089 Uiso 0.55 1 calc PR D 1
C47B C 0.9207(18) 0.0421(13) 0.0446(12) 0.056(4) Uiso 0.45 1 d P D 2
H47C H 0.8277 0.0443 0.0279 0.067 Uiso 0.45 1 calc PR D 2
H47D H 0.9253 0.1104 0.0346 0.067 Uiso 0.45 1 calc PR D 2
C48B C 0.952(2) -0.0104(17) 0.1438(14) 0.068(5) Uiso 0.45 1 d P D 2
H48D H 0.9134 -0.0661 0.1586 0.102 Uiso 0.45 1 calc PR D 2
H48E H 0.9109 0.0358 0.1804 0.102 Uiso 0.45 1 calc PR D 2
H48F H 1.0502 -0.0342 0.1552 0.102 Uiso 0.45 1 calc PR D 2

loop_
_atom_site_aniso_label
_atom_site_aniso_U_11
_atom_site_aniso_U_22
_atom_site_aniso_U_33
_atom_site_aniso_U_23
_atom_site_aniso_U_13
_atom_site_aniso_U_12
U1 0.02028(15) 0.01873(11) 0.01704(11) -0.00518(7) 0.00242(7) -0.00494(7)
N1 0.028(2) 0.023(2) 0.025(2) -0.0043(17) 0.0025(18) -0.0062(18)
N2 0.032(3) 0.030(2) 0.031(2) -0.013(2) 0.0040(19) -0.008(2)
C1 0.006(2) 0.052(4) 0.031(3) 0.020(3) 0.001(2) -0.005(2)
C2 0.024(3) 0.030(3) 0.031(3) -0.011(2) 0.001(2) -0.007(2)
C3 0.022(3) 0.036(3) 0.020(2) -0.003(2) -0.005(2) -0.004(2)
C4 0.024(3) 0.036(3) 0.035(3) -0.014(2) -0.002(2) -0.007(2)
C5 0.024(3) 0.046(4) 0.029(3) -0.006(2) 0.000(2) -0.017(3)
C6 0.034(3) 0.054(4) 0.032(3) -0.016(3) 0.008(2) -0.010(3)
C7 0.036(3) 0.030(3) 0.044(3) -0.010(3) -0.003(3) -0.002(2)
C8 0.037(3) 0.045(4) 0.027(3) -0.004(3) 0.000(2) -0.010(3)
C9 0.041(3) 0.039(3) 0.040(3) -0.020(3) -0.006(3) -0.006(3)
C10 0.037(3) 0.031(3) 0.050(4) -0.005(3) 0.004(3) -0.014(3)
C11 0.029(3) 0.043(4) 0.044(3) -0.018(3) 0.009(3) -0.020(3)
C12 0.030(3) 0.026(3) 0.046(3) 0.000(2) 0.008(3) -0.012(2)
C13 0.034(3) 0.047(4) 0.025(3) -0.009(2) 0.010(2) -0.017(3)
C14 0.028(3) 0.032(3) 0.048(3) -0.011(3) 0.015(3) -0.012(2)
C15 0.018(2) 0.045(3) 0.020(2) -0.007(2) 0.0024(19) -0.005(2)
C16 0.060(5) 0.086(6) 0.081(6) -0.052(5) 0.029(4) -0.049(5)
C17 0.042(4) 0.036(4) 0.094(6) 0.018(4) 0.003(4) -0.010(3)
C18 0.048(4) 0.121(7) 0.035(4) -0.033(4) 0.017(3) -0.041(5)
C19 0.064(5) 0.043(4) 0.110(7) -0.034(5) 0.054(5) -0.020(4)
C20 0.033(4) 0.100(7) 0.053(5) 0.016(4) -0.007(3) -0.021(4)
C21 0.029(3) 0.029(3) 0.027(3) -0.005(2) 0.004(2) -0.008(2)
C22 0.048(4) 0.030(3) 0.025(3) -0.002(2) -0.001(2) -0.009(3)
C23 0.065(5) 0.042(4) 0.031(3) 0.000(3) 0.006(3) -0.018(3)
C24 0.054(4) 0.053(4) 0.041(4) 0.003(3) -0.014(3) -0.010(3)
C25 0.092(6) 0.041(4) 0.026(3) -0.008(3) 0.003(3) -0.018(4)
C26 0.031(3) 0.023(3) 0.031(3) 0.000(2) 0.001(2) -0.005(2)
C27 0.032(3) 0.031(3) 0.035(3) -0.010(2) 0.007(2) -0.011(2)
C28 0.027(3) 0.036(3) 0.039(3) -0.014(3) 0.010(2) -0.012(2)
C29 0.028(3) 0.042(3) 0.037(3) -0.013(3) 0.005(2) -0.012(2)
C30 0.031(3) 0.076(5) 0.044(4) -0.027(3) 0.012(3) -0.026(3)
C31 0.043(4) 0.065(5) 0.071(5) -0.048(4) 0.022(3) -0.024(3)
C32 0.048(4) 0.038(4) 0.079(6) -0.026(4) 0.019(4) -0.015(3)
C33 0.044(4) 0.032(3) 0.051(4) -0.012(3) 0.012(3) -0.009(3)
C34 0.025(3) 0.029(3) 0.035(3) -0.013(2) 0.004(2) -0.006(2)
C35 0.045(4) 0.037(3) 0.027(3) -0.015(2) 0.000(2) -0.007(3)
C36 0.052(4) 0.044(4) 0.031(3) -0.016(3) 0.010(3) -0.015(3)
C37 0.069(5) 0.036(3) 0.034(3) -0.012(3) -0.003(3) -0.006(3)
C38 0.045(4) 0.040(4) 0.041(3) -0.018(3) -0.005(3) -0.008(3)
C39 0.035(3) 0.029(3) 0.032(3) -0.010(2) 0.003(2) -0.009(2)
C40 0.041(3) 0.034(3) 0.031(3) -0.016(2) 0.003(2) -0.011(3)
C41 0.047(3) 0.031(3) 0.022(3) -0.011(2) 0.002(2) -0.009(3)
C42 0.043(3) 0.039(3) 0.037(3) -0.016(3) 0.007(3) -0.010(3)
C43 0.064(4) 0.037(3) 0.040(3) -0.015(3) 0.008(3) -0.021(3)
C44 0.059(4) 0.030(3) 0.041(3) -0.012(3) 0.001(3) -0.008(3)
C45 0.044(4) 0.041(4) 0.036(3) -0.014(3) -0.002(3) -0.003(3)
C46 0.046(4) 0.039(3) 0.032(3) -0.011(3) 0.000(3) -0.014(3)

loop_
_atom_type_symbol
_atom_type_description
_atom_type_scat_dispersion_real
_atom_type_scat_dispersion_imag
_atom_type_scat_source
C C 0.0033 0.0016 'International Tables Vol C Tables 4.2.6.8 and 6.1.1.4'
H H 0.0000 0.0000 'International Tables Vol C Tables 4.2.6.8 and 6.1.1.4'
N N 0.0061 0.0033 'International Tables Vol C Tables 4.2.6.8 and 6.1.1.4'
O O 0.0106 0.0060 'International Tables Vol C Tables 4.2.6.8 and 6.1.1.4'
U U -9.6767 9.6646 'International Tables Vol C Tables 4.2.6.8 and 6.1.1.4'

loop_
_geom_angle_atom_site_label_1
_geom_angle_atom_site_label_2
_geom_angle_atom_site_label_3
_geom_angle
_geom_angle_site_symmetry_1
_geom_angle_site_symmetry_3
Cnt1 U1 N1 100.4 . .
Cnt1 U1 N2 101.9 . .
Cnt1 U1 N1 100.7 . .
Cnt1 U1 N2 99.9 . .
Cnt1 U1 Cnt2 140.3 . .
N1 U1 N2 113.75(17) . .
N1 U1 C13 103.46(18) . .
N2 U1 C13 120.60(18) . .
N1 U1 C12 126.24(17) . .
N2 U1 C12 91.31(18) . .
C13 U1 C12 30.09(18) . .
N1 U1 C4 85.46(17) . .
N2 U1 C4 127.42(17) . .
C13 U1 C4 99.07(18) . .
C12 U1 C4 116.81(19) . .
N1 U1 C14 77.12(17) . .
N2 U1 C14 120.41(18) . .
C13 U1 C14 30.16(19) . .
C12 U1 C14 49.59(17) . .
C4 U1 C14 111.28(18) . .
N1 U1 C3 115.48(17) . .
N2 U1 C3 111.35(17) . .
C13 U1 C3 90.24(17) . .
C12 U1 C3 95.50(17) . .
C4 U1 C3 30.06(17) . .
C14 U1 C3 114.86(18) . .
N1 U1 C2 124.83(16) . .
N2 U1 C2 82.28(17) . .
C13 U1 C2 112.39(18) . .
C12 U1 C2 104.29(17) . .
C4 U1 C2 49.45(16) . .
C14 U1 C2 141.43(18) . .
C3 U1 C2 30.06(15) . .
N1 U1 C5 75.63(18) . .
N2 U1 C5 105.15(18) . .
C13 U1 C5 128.56(18) . .
C12 U1 C5 144.60(18) . .
C4 U1 C5 29.86(17) . .
C14 U1 C5 133.29(18) . .
C3 U1 C5 49.45(17) . .
C2 U1 C5 49.29(18) . .
N1 U1 C1 97.65(17) . .
N2 U1 C1 80.4(2) . .
C13 U1 C1 138.95(17) . .
C12 U1 C1 134.30(17) . .
C4 U1 C1 47.77(19) . .
C14 U1 C1 159.0(2) . .
C3 U1 C1 48.77(16) . .
C2 U1 C1 30.26(16) . .
C5 U1 C1 28.1(2) . .
N1 U1 C11 110.67(18) . .
N2 U1 C11 74.44(18) . .
C13 U1 C11 49.18(18) . .
C12 U1 C11 29.81(19) . .
C4 U1 C11 146.13(18) . .
C14 U1 C11 48.97(18) . .
C3 U1 C11 124.31(18) . .
C2 U1 C11 124.49(18) . .
C5 U1 C11 173.41(18) . .
C1 U1 C11 147.8(2) . .
N1 U1 C15 83.32(17) . .
N2 U1 C15 90.56(17) . .
C13 U1 C15 48.97(16) . .
C12 U1 C15 48.06(17) . .
C4 U1 C15 141.60(16) . .
C14 U1 C15 30.32(17) . .
C3 U1 C15 138.98(16) . .
C2 U1 C15 151.48(17) . .
C5 U1 C15 157.45(19) . .
C1 U1 C15 170.52(18) . .
C11 U1 C15 28.01(18) . .
C21 N1 U1 175.7(4) . .
C34 N2 U1 173.2(4) . .
C5 C1 C2 111.4(5) . .
C5 C1 C6 127.9(5) . .
C2 C1 C6 120.7(6) . .
C5 C1 U1 75.7(3) . .
C2 C1 U1 74.7(3) . .
C6 C1 U1 117.2(4) . .
C3 C2 C1 105.0(5) . .
C3 C2 C7 125.2(5) . .
C1 C2 C7 129.3(5) . .
C3 C2 U1 74.7(3) . .
C1 C2 U1 75.1(3) . .
C7 C2 U1 120.8(4) . .
C4 C3 C2 107.3(5) . .
C4 C3 C8 127.2(5) . .
C2 C3 C8 124.7(5) . .
C4 C3 U1 74.2(3) . .
C2 C3 U1 75.2(3) . .
C8 C3 U1 124.2(4) . .
C5 C4 C3 108.6(5) . .
C5 C4 C9 125.0(6) . .
C3 C4 C9 126.3(5) . .
C5 C4 U1 76.0(3) . .
C3 C4 U1 75.7(3) . .
C9 C4 U1 117.0(4) . .
C1 C5 C4 107.6(5) . .
C1 C5 C10 125.6(5) . .
C4 C5 C10 126.4(6) . .
C1 C5 U1 76.1(3) . .
C4 C5 U1 74.1(3) . .
C10 C5 U1 121.1(4) . .
C15 C11 C12 109.2(5) . .
C15 C11 C16 124.2(6) . .
C12 C11 C16 126.0(7) . .
C15 C11 U1 77.1(3) . .
C12 C11 U1 73.7(3) . .
C16 C11 U1 123.2(4) . .
C11 C12 C13 107.7(5) . .
C11 C12 C17 124.7(6) . .
C13 C12 C17 127.6(7) . .
C11 C12 U1 76.5(3) . .
C13 C12 U1 74.7(3) . .
C17 C12 U1 117.0(4) . .
C12 C13 C14 107.9(5) . .
C12 C13 C18 126.7(6) . .
C14 C13 C18 124.9(6) . .
C12 C13 U1 75.2(3) . .
C14 C13 U1 75.6(3) . .
C18 C13 U1 121.7(4) . .
C13 C14 C15 105.6(5) . .
C13 C14 C19 124.8(7) . .
C15 C14 C19 129.0(7) . .
C13 C14 U1 74.2(3) . .
C15 C14 U1 76.7(3) . .
C19 C14 U1 121.0(4) . .
C11 C15 C14 109.6(5) . .
C11 C15 C20 128.4(6) . .
C14 C15 C20 122.0(6) . .
C11 C15 U1 74.9(3) . .
C14 C15 U1 73.0(3) . .
C20 C15 U1 116.6(4) . .
N1 C21 C26 119.9(5) . .
N1 C21 C22 125.0(5) . .
C26 C21 C22 115.0(5) . .
C25 C22 C23 109.6(6) . .
C25 C22 C24 109.8(6) . .
C23 C22 C24 110.2(6) . .
C25 C22 C21 109.9(5) . .
C23 C22 C21 109.2(5) . .
C24 C22 C21 108.1(5) . .
C27 C26 C21 179.2(6) . .
C26 C27 C28 177.4(6) . .
C29 C28 C33 119.1(6) . .
C29 C28 C27 120.9(6) . .
C33 C28 C27 120.1(6) . .
C28 C29 C30 120.6(6) . .
C31 C30 C29 119.3(7) . .
C32 C31 C30 121.0(6) . .
C31 C32 C33 120.1(7) . .
C32 C33 C28 119.8(7) . .
N2 C34 C39 120.3(5) . .
N2 C34 C35 125.2(5) . .
C39 C34 C35 114.4(5) . .
C37 C35 C36 110.3(6) . .
C37 C35 C38 110.7(5) . .
C36 C35 C38 109.2(5) . .
C37 C35 C34 110.2(5) . .
C36 C35 C34 107.6(5) . .
C38 C35 C34 108.6(5) . .
C40 C39 C34 178.4(6) . .
C39 C40 C41 178.1(6) . .
C42 C41 C46 119.5(6) . .
C42 C41 C40 120.4(6) . .
C46 C41 C40 120.0(6) . .
C43 C42 C41 119.9(6) . .
C44 C43 C42 120.6(7) . .
C43 C44 C45 120.3(6) . .
C44 C45 C46 119.6(6) . .
C45 C46 C41 120.0(6) . .
C47B O1 C47B 180.0(13) 2_755 .
C47B O1 C47 55.9(11) 2_755 2_755
C47B O1 C47 124.1(11) . 2_755
C47B O1 C47 124.1(11) 2_755 .
C47B O1 C47 55.9(11) . .
C47 O1 C47 179.999(2) 2_755 .
O1 C47 C48 117.2(13) . .
O1 C47B C48B 110.3(16) . .

loop_
_geom_bond_atom_site_label_1
_geom_bond_atom_site_label_2
_geom_bond_distance
_geom_bond_site_symmetry_2
U1 Cnt1 2.471 .
U1 Cnt2 2.471 .
U1 N1 2.194(4) .
U1 N2 2.195(4) .
U1 C13 2.719(5) .
U1 C12 2.724(5) .
U1 C4 2.726(5) .
U1 C14 2.736(6) .
U1 C3 2.744(5) .
U1 C2 2.750(5) .
U1 C5 2.750(5) .
U1 C1 2.755(5) .
U1 C11 2.759(6) .
U1 C15 2.785(5) .
N1 C21 1.268(7) .
N2 C34 1.257(7) .
C1 C5 1.339(9) .
C1 C2 1.437(8) .
C1 C6 1.560(8) .
C2 C3 1.425(7) .
C2 C7 1.505(8) .
C3 C4 1.418(8) .
C3 C8 1.502(7) .
C4 C5 1.411(8) .
C4 C9 1.510(8) .
C5 C10 1.505(8) .
C11 C15 1.342(9) .
C11 C12 1.411(9) .
C11 C16 1.509(9) .
C12 C13 1.413(9) .
C12 C17 1.511(9) .
C13 C14 1.419(9) .
C13 C18 1.504(8) .
C14 C15 1.445(8) .
C14 C19 1.510(9) .
C15 C20 1.530(9) .
C21 C26 1.454(8) .
C21 C22 1.540(7) .
C22 C25 1.523(9) .
C22 C23 1.532(9) .
C22 C24 1.533(9) .
C26 C27 1.204(8) .
C27 C28 1.441(8) .
C28 C29 1.387(8) .
C28 C33 1.400(9) .
C29 C30 1.392(9) .
C30 C31 1.375(11) .
C31 C32 1.372(11) .
C32 C33 1.388(10) .
C34 C39 1.473(8) .
C34 C35 1.547(8) .
C35 C37 1.512(9) .
C35 C36 1.543(9) .
C35 C38 1.545(9) .
C39 C40 1.178(8) .
C40 C41 1.448(8) .
C41 C42 1.389(9) .
C41 C46 1.393(9) .
C42 C43 1.381(9) .
C43 C44 1.368(10) .
C44 C45 1.388(10) .
C45 C46 1.388(9) .
O1 C47B 1.183(17) 2_755
O1 C47B 1.183(17) .
O1 C47 1.432(17) 2_755
O1 C47 1.433(17) .
C47 C48 1.45(2) .
C47B C48B 1.55(3) .
